data_7247446
loop_
_publ_author_name
'Dubey, Ritesh'
'Singh, Sandeep'

_publ_section_title
;
 Dichlorosubstitution as a steering tool in hydrogen bonded cocrystals:
 the nature of rigid and flexible coformers in crystal structures
;
_journal_issue 40
_journal_name_full CrystEngComm
_journal_page_first 5697
_journal_page_last 5705
_journal_paper_doi 10.1039/D3CE00672G
_journal_volume 25
_journal_year 2023
_chemical_formula_sum 'C16 H12 Cl2 N2 O'
_chemical_formula_weight 319.18
_space_group_crystal_system monoclinic
_space_group_IT_number 14
_space_group_name_Hall '-P 2ybc'
_space_group_name_H-M_alt 'P 1 21/c 1'
_atom_sites_solution_hydrogens geom
_audit_creation_method SHELXL-2018/3
_audit_update_record
;
2023-06-27 deposited with the CCDC.	2023-08-28 downloaded from the CCDC.
;
_cell_angle_alpha 90
_cell_angle_beta 99.747(7)
_cell_angle_gamma 90
_cell_formula_units_Z 4
_cell_length_a 10.5285(11)
_cell_length_b 7.0970(7)
_cell_length_c 19.468(2)
_cell_measurement_reflns_used 11915
_cell_measurement_temperature 150(2)
_cell_measurement_theta_max 27.6
_cell_measurement_theta_min 3.1
_cell_volume 1433.7(3)
_computing_structure_refinement 'SHELXL-2018/3 (Sheldrick, 2018)'
_diffrn_ambient_temperature 150(2)
_diffrn_measured_fraction_theta_full 0.999
_diffrn_measured_fraction_theta_max 0.998
_diffrn_measurement_device_type 'Rigaku Mercury375R (2x2 bin mode)'
_diffrn_radiation_type MoK\a
_diffrn_radiation_wavelength 0.71073
_diffrn_reflns_av_R_equivalents 0.0492
_diffrn_reflns_av_unetI/netI 0.0355
_diffrn_reflns_Laue_measured_fraction_full 0.999
_diffrn_reflns_Laue_measured_fraction_max 0.998
_diffrn_reflns_limit_h_max 13
_diffrn_reflns_limit_h_min -13
_diffrn_reflns_limit_k_max 9
_diffrn_reflns_limit_k_min -9
_diffrn_reflns_limit_l_max 25
_diffrn_reflns_limit_l_min -25
_diffrn_reflns_number 14484
_diffrn_reflns_point_group_measured_fraction_full 0.999
_diffrn_reflns_point_group_measured_fraction_max 0.998
_diffrn_reflns_theta_full 25.242
_diffrn_reflns_theta_max 27.484
_diffrn_reflns_theta_min 3.060
_exptl_absorpt_coefficient_mu 0.452
_exptl_crystal_density_diffrn 1.479
_exptl_crystal_description Plate
_exptl_crystal_F_000 656
_exptl_crystal_size_max 0.250
_exptl_crystal_size_mid 0.200
_exptl_crystal_size_min 0.120
_refine_diff_density_max 0.370
_refine_diff_density_min -0.438
_refine_diff_density_rms 0.050
_refine_ls_extinction_method none
_refine_ls_goodness_of_fit_ref 1.073
_refine_ls_hydrogen_treatment mixed
_refine_ls_matrix_type full
_refine_ls_number_parameters 192
_refine_ls_number_reflns 3277
_refine_ls_number_restraints 0
_refine_ls_restrained_S_all 1.073
_refine_ls_R_factor_all 0.0646
_refine_ls_R_factor_gt 0.0451
_refine_ls_shift/su_max 0.001
_refine_ls_shift/su_mean 0.000
_refine_ls_structure_factor_coef Fsqd
_refine_ls_weighting_details 'w=1/[\s^2^(Fo^2^)+(0.0300P)^2^+0.8439P] where P=(Fo^2^+2Fc^2^)/3'
_refine_ls_weighting_scheme calc
_refine_ls_wR_factor_gt 0.0904
_refine_ls_wR_factor_ref 0.0970
_reflns_Friedel_coverage 0.000
_reflns_number_gt 2492
_reflns_number_total 3277
_reflns_threshold_expression 'I > 2\s(I)'
_cod_data_source_file d3ce00672g1.cif
_cod_data_source_block datam_CCDC4
_cod_depositor_comments 'Adding full bibliography for 7247442--7247454.cif.'
_cod_original_sg_symbol_H-M 'P 21/c'
_cod_database_code 7247446
_shelx_shelxl_version_number 2018/3
_shelx_space_group_comment
;
The symmetry employed for this shelxl refinement is uniquely defined
by the following loop, which should always be used as a source of
symmetry information in preference to the above space-group names.
They are only intended as comments.
;
_shelx_estimated_absorpt_t_min 0.895
_shelx_estimated_absorpt_t_max 0.948

loop_
_space_group_symop_operation_xyz
'x, y, z'
'-x, y+1/2, -z+1/2'
'-x, -y, -z'
'x, -y-1/2, z-1/2'

loop_
_atom_site_label
_atom_site_type_symbol
_atom_site_fract_x
_atom_site_fract_y
_atom_site_fract_z
_atom_site_U_iso_or_equiv
_atom_site_adp_type
_atom_site_occupancy
_atom_site_site_symmetry_order
_atom_site_calc_flag
_atom_site_refinement_flags_posn
_atom_site_refinement_flags_adp
_atom_site_refinement_flags_occupancy
_atom_site_disorder_assembly
_atom_site_disorder_group
C1 C 0.1737(2) 0.6319(3) 0.54489(11) 0.0309(5) Uani 1 1 d . . . . .
C2 C 0.11347(19) 0.5814(3) 0.60117(11) 0.0289(5) Uani 1 1 d . . . . .
C3 C 0.08882(19) 0.3935(3) 0.61278(11) 0.0308(5) Uani 1 1 d . . . . .
C4 C 0.1189(2) 0.2538(3) 0.56890(12) 0.0350(5) Uani 1 1 d . . . . .
H4 H 0.100494 0.125488 0.577006 0.042 Uiso 1 1 calc R U . . .
C5 C 0.1764(2) 0.3049(3) 0.51288(12) 0.0372(5) Uani 1 1 d . . . . .
H5 H 0.197092 0.210339 0.482054 0.045 Uiso 1 1 calc R U . . .
C6 C 0.2042(2) 0.4906(3) 0.50094(11) 0.0357(5) Uani 1 1 d . . . . .
H6 H 0.244437 0.522276 0.462365 0.043 Uiso 1 1 calc R U . . .
C7 C 0.2743(2) 0.9236(3) 0.37083(13) 0.0394(6) Uani 1 1 d . . . . .
H7 H 0.186478 0.958311 0.368075 0.047 Uiso 1 1 calc R U . . .
C8 C 0.3265(2) 0.9282(3) 0.31027(11) 0.0326(5) Uani 1 1 d . . . . .
H8 H 0.274934 0.963246 0.267312 0.039 Uiso 1 1 calc R U . . .
C9 C 0.4555(2) 0.8810(3) 0.31301(10) 0.0267(4) Uani 1 1 d . . . . .
C10 C 0.5246(2) 0.8311(3) 0.37760(11) 0.0339(5) Uani 1 1 d . . . . .
H10 H 0.613133 0.798602 0.382284 0.041 Uiso 1 1 calc R U . . .
C11 C 0.4633(3) 0.8292(3) 0.43515(12) 0.0423(6) Uani 1 1 d . . . . .
H11 H 0.512155 0.794360 0.478885 0.051 Uiso 1 1 calc R U . . .
C12 C 0.6992(3) 0.9137(3) 0.19232(14) 0.0459(6) Uani 1 1 d . . . . .
H12 H 0.789046 0.935695 0.195849 0.055 Uiso 1 1 calc R U . . .
C13 C 0.6478(2) 0.9138(3) 0.25337(12) 0.0361(5) Uani 1 1 d . . . . .
H13 H 0.701505 0.935355 0.297000 0.043 Uiso 1 1 calc R U . . .
C14 C 0.5167(2) 0.8820(3) 0.24988(11) 0.0283(5) Uani 1 1 d . . . . .
C15 C 0.4449(2) 0.8509(3) 0.18414(10) 0.0343(5) Uani 1 1 d . . . . .
H15 H 0.354884 0.827773 0.178817 0.041 Uiso 1 1 calc R U . . .
C16 C 0.5057(3) 0.8542(3) 0.12667(12) 0.0470(7) Uani 1 1 d . . . . .
H16 H 0.454541 0.833075 0.082251 0.056 Uiso 1 1 calc R U . . .
N1 N 0.3395(2) 0.8735(3) 0.43261(10) 0.0411(5) Uani 1 1 d . . . . .
N2 N 0.6312(2) 0.8848(3) 0.12925(11) 0.0496(6) Uani 1 1 d . . . . .
O1 O 0.20076(17) 0.8161(2) 0.53703(9) 0.0417(4) Uani 1 1 d . . . . .
H1 H 0.240(3) 0.8285(7) 0.5037(14) 0.063 Uiso 1 1 calc R U . . .
Cl1 Cl 0.07155(6) 0.75813(8) 0.65458(3) 0.03951(16) Uani 1 1 d . . . . .
Cl2 Cl 0.02118(6) 0.32961(9) 0.68512(3) 0.04803(19) Uani 1 1 d . . . . .

loop_
_atom_site_aniso_label
_atom_site_aniso_U_11
_atom_site_aniso_U_22
_atom_site_aniso_U_33
_atom_site_aniso_U_23
_atom_site_aniso_U_13
_atom_site_aniso_U_12
C1 0.0391(12) 0.0253(11) 0.0302(11) 0.0016(9) 0.0120(9) 0.0039(9)
C2 0.0292(11) 0.0273(10) 0.0325(11) -0.0028(9) 0.0121(9) 0.0038(9)
C3 0.0262(11) 0.0322(11) 0.0356(12) 0.0031(9) 0.0102(9) 0.0025(9)
C4 0.0333(12) 0.0264(11) 0.0449(13) 0.0022(10) 0.0053(10) 0.0028(9)
C5 0.0444(14) 0.0334(12) 0.0333(12) -0.0068(10) 0.0048(10) 0.0087(10)
C6 0.0478(14) 0.0358(12) 0.0260(11) 0.0012(10) 0.0135(10) 0.0073(10)
C7 0.0435(14) 0.0316(12) 0.0474(14) -0.0091(11) 0.0200(11) -0.0036(10)
C8 0.0405(13) 0.0294(11) 0.0289(11) -0.0048(9) 0.0088(9) -0.0013(10)
C9 0.0370(12) 0.0200(9) 0.0244(10) -0.0022(8) 0.0090(9) -0.0039(8)
C10 0.0405(13) 0.0344(12) 0.0273(11) 0.0024(9) 0.0074(9) -0.0006(10)
C11 0.0668(17) 0.0369(13) 0.0250(11) 0.0016(10) 0.0133(11) -0.0017(12)
C12 0.0507(16) 0.0366(13) 0.0574(17) 0.0077(12) 0.0287(13) -0.0005(12)
C13 0.0419(13) 0.0298(11) 0.0387(12) 0.0026(10) 0.0125(10) -0.0037(10)
C14 0.0410(12) 0.0204(10) 0.0256(10) 0.0026(8) 0.0118(9) -0.0002(9)
C15 0.0460(13) 0.0332(12) 0.0244(11) 0.0009(9) 0.0085(9) 0.0027(10)
C16 0.0740(19) 0.0421(14) 0.0276(12) 0.0041(11) 0.0157(12) 0.0116(13)
N1 0.0645(14) 0.0298(10) 0.0355(11) -0.0028(8) 0.0271(10) -0.0049(9)
N2 0.0761(16) 0.0387(12) 0.0421(12) 0.0106(10) 0.0336(12) 0.0097(11)
O1 0.0637(11) 0.0279(8) 0.0420(9) 0.0018(7) 0.0330(8) 0.0028(8)
Cl1 0.0478(3) 0.0337(3) 0.0437(3) -0.0060(2) 0.0270(3) 0.0024(3)
Cl2 0.0493(4) 0.0422(3) 0.0611(4) 0.0076(3) 0.0338(3) -0.0036(3)

loop_
_atom_type_symbol
_atom_type_description
_atom_type_scat_dispersion_real
_atom_type_scat_dispersion_imag
_atom_type_scat_source
C C 0.0033 0.0016 'International Tables Vol C Tables 4.2.6.8 and 6.1.1.4'
H H 0.0000 0.0000 'International Tables Vol C Tables 4.2.6.8 and 6.1.1.4'
N N 0.0061 0.0033 'International Tables Vol C Tables 4.2.6.8 and 6.1.1.4'
O O 0.0106 0.0060 'International Tables Vol C Tables 4.2.6.8 and 6.1.1.4'
Cl Cl 0.1484 0.1585 'International Tables Vol C Tables 4.2.6.8 and 6.1.1.4'

loop_
_geom_angle_atom_site_label_1
_geom_angle_atom_site_label_2
_geom_angle_atom_site_label_3
_geom_angle
_geom_angle_site_symmetry_1
_geom_angle_site_symmetry_3
_geom_angle_publ_flag
O1 C1 C6 123.57(18) . . ?
O1 C1 C2 117.86(18) . . ?
C6 C1 C2 118.56(19) . . ?
C3 C2 C1 119.73(18) . . ?
C3 C2 Cl1 121.69(16) . . ?
C1 C2 Cl1 118.58(16) . . ?
C4 C3 C2 121.45(19) . . ?
C4 C3 Cl2 118.80(17) . . ?
C2 C3 Cl2 119.74(16) . . ?
C3 C4 C5 118.5(2) . . ?
C3 C4 H4 120.7 . . ?
C5 C4 H4 120.7 . . ?
C6 C5 C4 121.2(2) . . ?
C6 C5 H5 119.4 . . ?
C4 C5 H5 119.4 . . ?
C5 C6 C1 120.6(2) . . ?
C5 C6 H6 119.7 . . ?
C1 C6 H6 119.7 . . ?
N1 C7 C8 124.0(2) . . ?
N1 C7 H7 118.0 . . ?
C8 C7 H7 118.0 . . ?
C7 C8 C9 119.2(2) . . ?
C7 C8 H8 120.4 . . ?
C9 C8 H8 120.4 . . ?
C10 C9 C8 117.05(19) . . ?
C10 C9 C14 121.2(2) . . ?
C8 C9 C14 121.77(19) . . ?
C11 C10 C9 119.4(2) . . ?
C11 C10 H10 120.3 . . ?
C9 C10 H10 120.3 . . ?
N1 C11 C10 123.6(2) . . ?
N1 C11 H11 118.2 . . ?
C10 C11 H11 118.2 . . ?
N2 C12 C13 124.4(2) . . ?
N2 C12 H12 117.8 . . ?
C13 C12 H12 117.8 . . ?
C12 C13 C14 119.1(2) . . ?
C12 C13 H13 120.4 . . ?
C14 C13 H13 120.4 . . ?
C13 C14 C15 116.90(19) . . ?
C13 C14 C9 121.9(2) . . ?
C15 C14 C9 121.2(2) . . ?
C16 C15 C14 119.3(2) . . ?
C16 C15 H15 120.4 . . ?
C14 C15 H15 120.4 . . ?
N2 C16 C15 124.4(2) . . ?
N2 C16 H16 117.8 . . ?
C15 C16 H16 117.8 . . ?
C7 N1 C11 116.64(19) . . ?
C12 N2 C16 115.9(2) . . ?
C1 O1 H1 109.5 . . ?

loop_
_geom_bond_atom_site_label_1
_geom_bond_atom_site_label_2
_geom_bond_distance
_geom_bond_site_symmetry_2
_geom_bond_publ_flag
C1 O1 1.352(2) . ?
C1 C6 1.391(3) . ?
C1 C2 1.403(3) . ?
C2 C3 1.385(3) . ?
C2 Cl1 1.733(2) . ?
C3 C4 1.380(3) . ?
C3 Cl2 1.742(2) . ?
C4 C5 1.382(3) . ?
C4 H4 0.9500 . ?
C5 C6 1.378(3) . ?
C5 H5 0.9500 . ?
C6 H6 0.9500 . ?
C7 N1 1.328(3) . ?
C7 C8 1.383(3) . ?
C7 H7 0.9500 . ?
C8 C9 1.390(3) . ?
C8 H8 0.9500 . ?
C9 C10 1.388(3) . ?
C9 C14 1.482(3) . ?
C10 C11 1.384(3) . ?
C10 H10 0.9500 . ?
C11 N1 1.334(3) . ?
C11 H11 0.9500 . ?
C12 N2 1.329(3) . ?
C12 C13 1.387(3) . ?
C12 H12 0.9500 . ?
C13 C14 1.388(3) . ?
C13 H13 0.9500 . ?
C14 C15 1.390(3) . ?
C15 C16 1.380(3) . ?
C15 H15 0.9500 . ?
C16 N2 1.331(3) . ?
C16 H16 0.9500 . ?
O1 H1 0.83(3) . ?

loop_
_geom_torsion_atom_site_label_1
_geom_torsion_atom_site_label_2
_geom_torsion_atom_site_label_3
_geom_torsion_atom_site_label_4
_geom_torsion
_geom_torsion_site_symmetry_1
_geom_torsion_site_symmetry_2
_geom_torsion_site_symmetry_3
_geom_torsion_site_symmetry_4
_geom_torsion_publ_flag
O1 C1 C2 C3 -177.4(2) . . . . ?
C6 C1 C2 C3 1.7(3) . . . . ?
O1 C1 C2 Cl1 2.7(3) . . . . ?
C6 C1 C2 Cl1 -178.26(17) . . . . ?
C1 C2 C3 C4 -1.9(3) . . . . ?
Cl1 C2 C3 C4 178.03(17) . . . . ?
C1 C2 C3 Cl2 176.86(16) . . . . ?
Cl1 C2 C3 Cl2 -3.2(3) . . . . ?
C2 C3 C4 C5 0.8(3) . . . . ?
Cl2 C3 C4 C5 -177.93(17) . . . . ?
C3 C4 C5 C6 0.4(3) . . . . ?
C4 C5 C6 C1 -0.6(4) . . . . ?
O1 C1 C6 C5 178.5(2) . . . . ?
C2 C1 C6 C5 -0.4(3) . . . . ?
N1 C7 C8 C9 -1.0(3) . . . . ?
C7 C8 C9 C10 0.1(3) . . . . ?
C7 C8 C9 C14 179.55(19) . . . . ?
C8 C9 C10 C11 0.5(3) . . . . ?
C14 C9 C10 C11 -179.0(2) . . . . ?
C9 C10 C11 N1 -0.2(4) . . . . ?
N2 C12 C13 C14 0.0(4) . . . . ?
C12 C13 C14 C15 0.2(3) . . . . ?
C12 C13 C14 C9 -179.7(2) . . . . ?
C10 C9 C14 C13 -28.1(3) . . . . ?
C8 C9 C14 C13 152.5(2) . . . . ?
C10 C9 C14 C15 152.0(2) . . . . ?
C8 C9 C14 C15 -27.5(3) . . . . ?
C13 C14 C15 C16 -0.3(3) . . . . ?
C9 C14 C15 C16 179.6(2) . . . . ?
C14 C15 C16 N2 0.2(4) . . . . ?
C8 C7 N1 C11 1.3(3) . . . . ?
C10 C11 N1 C7 -0.7(3) . . . . ?
C13 C12 N2 C16 -0.1(4) . . . . ?
C15 C16 N2 C12 0.0(4) . . . . ?
